data_4068968
loop_
_publ_author_name
'Allen, Olivia R.'
'Dalgarno, Scott J.'
'Field, Leslie D.'
'Jensen, Paul'
'Willis, Anthony C.'

_publ_section_title
;
 Insertion of CO2into the Ru&#x2212;C Bonds
 ofcis-andtrans-Ru(dmpe)2Me2(dmpe = Me2PCH2CH2PMe2)
;
_journal_issue 8
_journal_name_full Organometallics
_journal_page_first 2385
_journal_paper_doi 10.1021/om801184k
_journal_volume 28
_journal_year 2009
_chemical_formula_moiety 'C13 H32 O3 P4 Ru, 0.5(C6 D6), 3(H2 O)'
_chemical_formula_sum 'C16 H38 D3 O6 P4 Ru'
_chemical_formula_weight 557.44
_chemical_name_systematic
; 
 ? 
;
_space_group_IT_number 14
_symmetry_cell_setting monoclinic
_symmetry_Int_Tables_number 14
_symmetry_space_group_name_Hall '-P 2yn'
_symmetry_space_group_name_H-M 'P 1 21/n 1'
_atom_sites_solution_hydrogens geom
_atom_sites_solution_primary direct
_atom_sites_solution_secondary difmap
_audit_creation_method SHELXL-97
_cell_angle_alpha 90.00
_cell_angle_beta 101.036(2)
_cell_angle_gamma 90.00
_cell_formula_units_Z 4
_cell_length_a 9.709(2)
_cell_length_b 18.743(3)
_cell_length_c 14.004(2)
_cell_measurement_reflns_used 4688
_cell_measurement_temperature 150(2)
_cell_measurement_theta_max 25.7946
_cell_measurement_theta_min 2.3561
_cell_volume 2501.3(7)
_computing_cell_refinement 'SAINT Ver. 6.45  (Bruker-AXS, 2003)'
_computing_data_collection 'SMART Ver. 5.054 (Bruker-AXS, 1998)'
_computing_data_reduction 'SAINT Ver. 6.45'
_computing_molecular_graphics 'SHELXTL Ver. 6.14 (Bruker-AXS, 2003)'
_computing_publication_material 'modiCIFer-12162005 (Guzei, 2005)'
_computing_structure_refinement 'SHELXL-97 (Sheldrick, 1997)'
_computing_structure_solution 'SHELXS-97 (Sheldrick, 1990)'
_diffrn_ambient_temperature 150(2)
_diffrn_crystal_treatment
;
attached with Exxon Paratone N, to a short length 
of fibre supported on a thin piece of copper wire 
inserted in a copper mounting pin.  The crystal was 
quenched in a cold nitrogen gas stream from an 
Oxford Cryosystems Cryostream. 
;
_diffrn_measured_fraction_theta_full 0.994
_diffrn_measured_fraction_theta_max 0.994
_diffrn_measurement_device_type 'Bruker CCD-1000 area detector'
_diffrn_measurement_method '\w scans'
_diffrn_radiation_monochromator graphite
_diffrn_radiation_source 'fine-focus sealed tube'
_diffrn_radiation_type MoK\a
_diffrn_radiation_wavelength 0.71073
_diffrn_reflns_av_R_equivalents 0.0588
_diffrn_reflns_av_sigmaI/netI 0.0585
_diffrn_reflns_limit_h_max 12
_diffrn_reflns_limit_h_min -12
_diffrn_reflns_limit_k_max 24
_diffrn_reflns_limit_k_min -24
_diffrn_reflns_limit_l_max 18
_diffrn_reflns_limit_l_min -18
_diffrn_reflns_number 23924
_diffrn_reflns_theta_full 27.53
_diffrn_reflns_theta_max 27.53
_diffrn_reflns_theta_min 2.17
_diffrn_standards_decay_% 0.21
_diffrn_standards_number 93
_exptl_absorpt_coefficient_mu 0.909
_exptl_absorpt_correction_T_max 0.923
_exptl_absorpt_correction_T_min 0.830
_exptl_absorpt_correction_type multi-scan
_exptl_absorpt_process_details
;
SADABS  (Bruker-AXS, 2004)
;
_exptl_crystal_colour 'colourless/pale blue'
_exptl_crystal_density_diffrn 1.480
_exptl_crystal_density_method 'not measured'
_exptl_crystal_description plate
_exptl_crystal_F_000 1156
_exptl_crystal_size_max 0.24
_exptl_crystal_size_mid 0.18
_exptl_crystal_size_min 0.09
_refine_diff_density_max 1.190
_refine_diff_density_min -1.195
_refine_diff_density_rms 0.130
_refine_ls_extinction_method none
_refine_ls_goodness_of_fit_ref 1.066
_refine_ls_hydrogen_treatment constr
_refine_ls_matrix_type full
_refine_ls_number_parameters 301
_refine_ls_number_reflns 5734
_refine_ls_number_restraints 40
_refine_ls_restrained_S_all 1.068
_refine_ls_R_factor_all 0.0917
_refine_ls_R_factor_gt 0.0447
_refine_ls_shift/su_max 0.000
_refine_ls_shift/su_mean 0.000
_refine_ls_structure_factor_coef Fsqd
_refine_ls_weighting_details 'calc w=1/[\s^2^(Fo^2^)+(0.0270P)^2^+10.2550P] where P=(Fo^2^+2Fc^2^)/3'
_refine_ls_weighting_scheme calc
_refine_ls_wR_factor_gt 0.0901
_refine_ls_wR_factor_ref 0.1127
_reflns_number_gt 3850
_reflns_number_total 5734
_reflns_threshold_expression I>2\s(I)
_cod_data_source_file om801184k_si_001.cif
_cod_data_source_block ldf05sh3
_cod_depositor_comments
;
The following automatic conversions were performed:

'_symmetry_cell_setting' value 'Monoclinic' changed to 'monoclinic'
according to /home/saulius/struct/CIF-dictionaries/cif_core.dic
dictionary named 'cif_core.dic' version 2.4.2 from 2011-04-26.

Automatic conversion script
Id: cif_fix_values 1715 2011-07-08 13:25:40Z adriana 
;
_cod_original_sg_symbol_Hall '-P 2yn      '
_cod_original_sg_symbol_H-M 'P 1 21/n 1  '
_cod_database_code 4068968

loop_
_symmetry_equiv_pos_as_xyz
'x, y, z'
'-x+1/2, y+1/2, -z+1/2'
'-x, -y, -z'
'x-1/2, -y-1/2, z-1/2'

loop_
_atom_site_label
_atom_site_type_symbol
_atom_site_fract_x
_atom_site_fract_y
_atom_site_fract_z
_atom_site_U_iso_or_equiv
_atom_site_adp_type
_atom_site_occupancy
_atom_site_symmetry_multiplicity
_atom_site_calc_flag
_atom_site_refinement_flags
_atom_site_disorder_assembly
_atom_site_disorder_group
Ru1 Ru 0.31268(4) 0.181212(19) 0.21200(3) 0.02050(11) Uani 1 1 d D . .
O1 O 0.2768(4) 0.22423(19) 0.0673(2) 0.0358(9) Uani 1 1 d . G .
O2 O 0.3986(3) 0.12489(18) 0.1017(2) 0.0308(8) Uani 1 1 d . G .
O3 O 0.3677(5) 0.1716(2) -0.0499(3) 0.0503(11) Uani 1 1 d . . .
O4 O 0.3375(5) -0.0218(2) 0.0826(3) 0.0594(12) Uani 1 1 d . . .
H4WA H 0.3554 0.0220 0.0883 0.089 Uiso 1 1 d R . .
H4WB H 0.3361 -0.0352 0.0251 0.089 Uiso 0.50 1 d PR A 1
H4WC H 0.4175 -0.0356 0.1103 0.089 Uiso 0.50 1 d PR B 2
O5 O 0.6663(4) 0.0671(2) 0.1089(4) 0.0597(13) Uani 1 1 d . . .
H5WA H 0.5861 0.0846 0.1069 0.090 Uiso 1 1 d R . .
H5WB H 0.6495 0.0265 0.1292 0.090 Uiso 0.50 1 d PR C 1
H5WC H 0.6649 0.0537 0.0514 0.090 Uiso 0.50 1 d PR D 2
O6 O 0.3887(6) 0.0696(3) -0.1771(4) 0.0805(17) Uani 1 1 d . . .
H6WA H 0.3813 0.1022 -0.1371 0.121 Uiso 1 1 d R . .
H6WB H 0.4687 0.0558 -0.1494 0.121 Uiso 0.50 1 d PR E 1
H6WC H 0.3719 0.0290 -0.1567 0.121 Uiso 0.50 1 d PR F 2
P1 P 0.10487(17) 0.11560(9) 0.17184(12) 0.0259(4) Uani 0.88 1 d PD G 1
P2 P 0.17789(17) 0.25556(8) 0.28244(12) 0.0261(4) Uani 0.88 1 d PD G 1
P3 P 0.40415(16) 0.12432(8) 0.35097(10) 0.0249(3) Uani 0.88 1 d PD G 1
P4 P 0.52025(19) 0.24765(11) 0.24471(18) 0.0225(5) Uani 0.88 1 d PD G 1
C1 C 0.0454(7) 0.0995(4) 0.0432(5) 0.0410(16) Uani 0.88 1 d PD G 1
H1A H 0.1096 0.0662 0.0201 0.062 Uiso 0.88 1 calc PR G 1
H1B H 0.0435 0.1446 0.0077 0.062 Uiso 0.88 1 calc PR G 1
H1C H -0.0491 0.0789 0.0322 0.062 Uiso 0.88 1 calc PR G 1
C2 C 0.0853(8) 0.0273(4) 0.2209(5) 0.044(2) Uani 0.88 1 d PD G 1
H2A H -0.0110 0.0105 0.1983 0.066 Uiso 0.88 1 calc PR G 1
H2B H 0.1054 0.0294 0.2922 0.066 Uiso 0.88 1 calc PR G 1
H2C H 0.1509 -0.0057 0.1988 0.066 Uiso 0.88 1 calc PR G 1
C3 C -0.0410(7) 0.1663(4) 0.2050(6) 0.0501(19) Uani 0.88 1 d PD G 1
H3A H -0.0831 0.1979 0.1505 0.060 Uiso 0.88 1 calc PR G 1
H3B H -0.1145 0.1331 0.2181 0.060 Uiso 0.88 1 calc PR G 1
C4 C 0.0131(6) 0.2104(3) 0.2944(5) 0.0404(15) Uani 0.88 1 d PD G 1
H4A H 0.0300 0.1792 0.3525 0.049 Uiso 0.88 1 calc PR G 1
H4B H -0.0580 0.2465 0.3031 0.049 Uiso 0.88 1 calc PR G 1
C5 C 0.1174(14) 0.3317(7) 0.2039(8) 0.050(2) Uani 0.88 1 d PD G 1
H5A H 0.0494 0.3593 0.2322 0.076 Uiso 0.88 1 calc PR G 1
H5B H 0.0728 0.3145 0.1393 0.076 Uiso 0.88 1 calc PR G 1
H5C H 0.1977 0.3620 0.1982 0.076 Uiso 0.88 1 calc PR G 1
C6 C 0.2222(7) 0.2994(3) 0.4008(4) 0.0399(15) Uani 0.88 1 d PD G 1
H6A H 0.2801 0.3415 0.3956 0.060 Uiso 0.88 1 calc PR G 1
H6B H 0.2744 0.2662 0.4485 0.060 Uiso 0.88 1 calc PR G 1
H6C H 0.1358 0.3140 0.4219 0.060 Uiso 0.88 1 calc PR G 1
C7 C 0.3141(7) 0.1049(4) 0.4504(4) 0.0402(16) Uani 0.88 1 d PD G 1
H7A H 0.3806 0.0839 0.5047 0.060 Uiso 0.88 1 calc PR G 1
H7B H 0.2377 0.0711 0.4282 0.060 Uiso 0.88 1 calc PR G 1
H7C H 0.2757 0.1491 0.4719 0.060 Uiso 0.88 1 calc PR G 1
C8 C 0.4776(11) 0.0369(5) 0.3319(7) 0.044(2) Uani 0.88 1 d PD G 1
H8A H 0.5257 0.0175 0.3945 0.065 Uiso 0.88 1 calc PR G 1
H8B H 0.5446 0.0416 0.2881 0.065 Uiso 0.88 1 calc PR G 1
H8C H 0.4018 0.0045 0.3029 0.065 Uiso 0.88 1 calc PR G 1
C9 C 0.5608(6) 0.1720(3) 0.4157(4) 0.0335(13) Uani 0.88 1 d PD G 1
H9A H 0.5321 0.2116 0.4545 0.040 Uiso 0.88 1 calc PR G 1
H9B H 0.6210 0.1390 0.4607 0.040 Uiso 0.88 1 calc PR G 1
C10 C 0.6424(8) 0.2015(5) 0.3412(6) 0.0365(18) Uani 0.88 1 d PD G 1
H10A H 0.6892 0.1620 0.3130 0.044 Uiso 0.88 1 calc PR G 1
H10B H 0.7154 0.2351 0.3733 0.044 Uiso 0.88 1 calc PR G 1
C11 C 0.6182(14) 0.2560(6) 0.1462(7) 0.0299(17) Uani 0.88 1 d PD G 1
H11A H 0.7051 0.2826 0.1693 0.045 Uiso 0.88 1 calc PR G 1
H11B H 0.5610 0.2815 0.0915 0.045 Uiso 0.88 1 calc PR G 1
H11C H 0.6410 0.2084 0.1248 0.045 Uiso 0.88 1 calc PR G 1
C12 C 0.5215(8) 0.3403(3) 0.2848(6) 0.0400(16) Uani 0.88 1 d PD G 1
H12A H 0.6172 0.3593 0.2936 0.060 Uiso 0.88 1 calc PR G 1
H12B H 0.4886 0.3428 0.3467 0.060 Uiso 0.88 1 calc PR G 1
H12C H 0.4593 0.3687 0.2357 0.060 Uiso 0.88 1 calc PR G 1
C13 C 0.3470(6) 0.1751(3) 0.0356(3) 0.0364(13) Uani 1 1 d . G .
C14 C 0.1104(7) -0.0284(4) 0.5650(5) 0.0572(18) Uani 1 1 d . . .
D14 D 0.1862 -0.0479 0.6106 0.069 Uiso 1 1 calc R . .
C15 C 0.0656(7) 0.0407(4) 0.5773(5) 0.0586(18) Uani 1 1 d . . .
D15 D 0.1117 0.0687 0.6305 0.070 Uiso 1 1 calc R . .
C16 C -0.0461(8) 0.0685(4) 0.5122(5) 0.0562(18) Uani 1 1 d . . .
D16 D -0.0783 0.1154 0.5211 0.067 Uiso 1 1 calc R . .
P1' P 0.5304(15) 0.2370(12) 0.257(2) 0.040(2) Uiso 0.12 1 d PD G 2
P2' P 0.2233(15) 0.2695(7) 0.2847(12) 0.040(2) Uiso 0.12 1 d PD G 2
P3' P 0.3380(14) 0.0975(6) 0.3281(8) 0.040(2) Uiso 0.12 1 d PD G 2
P4' P 0.1204(14) 0.1105(9) 0.1448(11) 0.040(2) Uiso 0.12 1 d PD G 2
C1' C 0.623(11) 0.254(5) 0.159(6) 0.040(2) Uiso 0.12 1 d PD G 2
H1D H 0.5567 0.2711 0.1015 0.060 Uiso 0.12 1 calc PR G 2
H1E H 0.6682 0.2103 0.1426 0.060 Uiso 0.12 1 calc PR G 2
H1F H 0.6948 0.2909 0.1792 0.060 Uiso 0.12 1 calc PR G 2
C2' C 0.673(7) 0.208(4) 0.352(5) 0.040(2) Uiso 0.12 1 d PD G 2
H2D H 0.6360 0.1974 0.4109 0.060 Uiso 0.12 1 calc PR G 2
H2E H 0.7430 0.2460 0.3658 0.060 Uiso 0.12 1 calc PR G 2
H2F H 0.7158 0.1651 0.3307 0.060 Uiso 0.12 1 calc PR G 2
C3' C 0.489(4) 0.3271(17) 0.294(4) 0.040(2) Uiso 0.12 1 d PD G 2
H3C H 0.5717 0.3482 0.3369 0.048 Uiso 0.12 1 calc PR G 2
H3D H 0.4623 0.3579 0.2362 0.048 Uiso 0.12 1 calc PR G 2
C4' C 0.369(3) 0.323(2) 0.348(3) 0.040(2) Uiso 0.12 1 d PD G 2
H4C H 0.3352 0.3716 0.3572 0.048 Uiso 0.12 1 calc PR G 2
H4D H 0.4035 0.3018 0.4129 0.048 Uiso 0.12 1 calc PR G 2
C5' C 0.118(7) 0.329(4) 0.197(5) 0.040(2) Uiso 0.12 1 d PD G 2
H5D H 0.1646 0.3371 0.1420 0.060 Uiso 0.12 1 calc PR G 2
H5E H 0.1062 0.3751 0.2285 0.060 Uiso 0.12 1 calc PR G 2
H5F H 0.0252 0.3079 0.1738 0.060 Uiso 0.12 1 calc PR G 2
C6' C 0.110(4) 0.260(2) 0.373(3) 0.040(2) Uiso 0.12 1 d PD G 2
H6D H 0.0267 0.2319 0.3440 0.060 Uiso 0.12 1 calc PR G 2
H6E H 0.0801 0.3072 0.3909 0.060 Uiso 0.12 1 calc PR G 2
H6F H 0.1605 0.2355 0.4307 0.060 Uiso 0.12 1 calc PR G 2
C7' C 0.378(5) 0.119(3) 0.4566(18) 0.040(2) Uiso 0.12 1 d PD G 2
H7D H 0.3088 0.1539 0.4713 0.060 Uiso 0.12 1 calc PR G 2
H7E H 0.4720 0.1403 0.4729 0.060 Uiso 0.12 1 calc PR G 2
H7F H 0.3742 0.0760 0.4950 0.060 Uiso 0.12 1 calc PR G 2
C8' C 0.476(6) 0.034(4) 0.318(6) 0.040(2) Uiso 0.12 1 d PD G 2
H8D H 0.4638 0.0172 0.2502 0.060 Uiso 0.12 1 calc PR G 2
H8E H 0.4694 -0.0071 0.3604 0.060 Uiso 0.12 1 calc PR G 2
H8F H 0.5674 0.0566 0.3368 0.060 Uiso 0.12 1 calc PR G 2
C9' C 0.182(3) 0.041(2) 0.320(2) 0.040(2) Uiso 0.12 1 d PD G 2
H9C H 0.2071 -0.0042 0.3550 0.048 Uiso 0.12 1 calc PR G 2
H9D H 0.1111 0.0658 0.3511 0.048 Uiso 0.12 1 calc PR G 2
C10' C 0.120(5) 0.0266(16) 0.213(2) 0.040(2) Uiso 0.12 1 d PD G 2
H10C H 0.0233 0.0081 0.2057 0.048 Uiso 0.12 1 calc PR G 2
H10D H 0.1776 -0.0097 0.1868 0.048 Uiso 0.12 1 calc PR G 2
C11' C 0.088(5) 0.087(3) 0.0173(18) 0.040(2) Uiso 0.12 1 d PD G 2
H11D H 0.1685 0.0606 0.0028 0.060 Uiso 0.12 1 calc PR G 2
H11E H 0.0741 0.1306 -0.0221 0.060 Uiso 0.12 1 calc PR G 2
H11F H 0.0036 0.0572 0.0021 0.060 Uiso 0.12 1 calc PR G 2
C12' C -0.043(4) 0.154(2) 0.157(3) 0.040(2) Uiso 0.12 1 d PD G 2
H12D H -0.0356 0.1709 0.2241 0.060 Uiso 0.12 1 calc PR G 2
H12E H -0.1202 0.1192 0.1425 0.060 Uiso 0.12 1 calc PR G 2
H12F H -0.0612 0.1939 0.1121 0.060 Uiso 0.12 1 calc PR G 2

loop_
_atom_site_aniso_label
_atom_site_aniso_U_11
_atom_site_aniso_U_22
_atom_site_aniso_U_33
_atom_site_aniso_U_23
_atom_site_aniso_U_13
_atom_site_aniso_U_12
Ru1 0.02076(18) 0.02021(18) 0.02009(18) 0.00348(16) 0.00280(13) -0.00183(16)
O1 0.049(2) 0.0314(19) 0.0252(18) 0.0049(15) 0.0037(16) 0.0030(17)
O2 0.0302(19) 0.0336(19) 0.0303(19) -0.0034(15) 0.0101(15) -0.0059(15)
O3 0.069(3) 0.056(3) 0.030(2) -0.0027(19) 0.0198(19) -0.011(2)
O4 0.055(3) 0.041(2) 0.082(3) 0.003(2) 0.013(2) -0.012(2)
O5 0.044(3) 0.042(2) 0.096(4) -0.021(2) 0.021(2) -0.003(2)
O6 0.125(5) 0.051(3) 0.080(4) -0.011(3) 0.057(3) 0.006(3)
P1 0.0218(8) 0.0249(8) 0.0312(10) -0.0031(7) 0.0058(7) -0.0042(6)
P2 0.0291(9) 0.0199(7) 0.0286(8) -0.0013(6) 0.0039(7) 0.0023(7)
P3 0.0298(8) 0.0252(7) 0.0204(7) 0.0043(6) 0.0065(6) 0.0047(6)
P4 0.0224(8) 0.0239(10) 0.0223(10) -0.0036(8) 0.0070(6) -0.0058(7)
C1 0.033(4) 0.049(4) 0.039(4) -0.009(3) 0.000(3) -0.010(3)
C2 0.049(5) 0.031(3) 0.057(4) 0.001(3) 0.019(3) -0.017(3)
C3 0.030(3) 0.051(4) 0.071(5) -0.027(4) 0.012(3) -0.004(3)
C4 0.028(3) 0.040(3) 0.057(4) -0.012(3) 0.017(3) 0.000(3)
C5 0.066(5) 0.037(4) 0.046(4) 0.006(3) 0.006(4) 0.026(3)
C6 0.046(4) 0.041(4) 0.034(3) -0.009(3) 0.013(3) 0.002(3)
C7 0.039(4) 0.052(4) 0.031(3) 0.017(3) 0.007(3) 0.001(3)
C8 0.056(4) 0.032(3) 0.038(5) 0.005(3) -0.001(4) 0.014(3)
C9 0.034(3) 0.038(3) 0.026(3) -0.001(3) 0.000(2) 0.005(3)
C10 0.024(4) 0.052(4) 0.029(3) -0.003(3) -0.004(3) -0.011(3)
C11 0.031(3) 0.027(3) 0.035(4) -0.002(3) 0.015(4) -0.006(2)
C12 0.047(4) 0.036(4) 0.042(4) -0.009(3) 0.020(3) -0.012(3)
C13 0.041(3) 0.049(3) 0.019(2) 0.008(2) 0.004(2) -0.020(3)
C14 0.056(4) 0.058(4) 0.065(4) 0.019(4) 0.031(4) 0.004(3)
C15 0.055(4) 0.071(5) 0.057(4) -0.010(4) 0.028(3) -0.013(4)
C16 0.066(5) 0.044(4) 0.069(5) 0.002(3) 0.038(4) -0.005(3)

loop_
_atom_type_symbol
_atom_type_description
_atom_type_scat_dispersion_real
_atom_type_scat_dispersion_imag
_atom_type_scat_source
C C 0.0033 0.0016 'International Tables Vol C Tables 4.2.6.8 and 6.1.1.4'
H H 0.0000 0.0000 'International Tables Vol C Tables 4.2.6.8 and 6.1.1.4'
O O 0.0106 0.0060 'International Tables Vol C Tables 4.2.6.8 and 6.1.1.4'
P P 0.1023 0.0942 'International Tables Vol C Tables 4.2.6.8 and 6.1.1.4'
Ru Ru -1.2594 0.8363 'International Tables Vol C Tables 4.2.6.8 and 6.1.1.4'

loop_
_geom_angle_atom_site_label_1
_geom_angle_atom_site_label_2
_geom_angle_atom_site_label_3
_geom_angle
_geom_angle_site_symmetry_1
O1 Ru1 O2 61.64(13) .
O1 Ru1 P2' 98.4(5) .
O2 Ru1 P2' 159.1(5) .
O1 Ru1 P3' 157.6(4) .
O2 Ru1 P3' 99.9(3) .
P2' Ru1 P3' 100.9(6) .
O1 Ru1 P3 164.05(11) .
O2 Ru1 P3 104.11(10) .
P2' Ru1 P3 94.7(5) .
P3' Ru1 P3 21.3(3) .
O1 Ru1 P2 100.21(11) .
O2 Ru1 P2 160.90(10) .
P2' Ru1 P2 13.0(4) .
P3' Ru1 P2 96.2(3) .
P3 Ru1 P2 94.61(6) .
O1 Ru1 P1' 93.5(7) .
O2 Ru1 P1' 87.6(7) .
P2' Ru1 P1' 87.5(8) .
P3' Ru1 P1' 98.6(7) .
P3 Ru1 P1' 78.0(7) .
P2 Ru1 P1' 100.2(7) .
O1 Ru1 P4' 82.0(4) .
O2 Ru1 P4' 79.8(4) .
P2' Ru1 P4' 104.9(6) .
P3' Ru1 P4' 82.1(6) .
P3 Ru1 P4' 103.4(4) .
P2 Ru1 P4' 92.3(4) .
P1' Ru1 P4' 167.3(8) .
O1 Ru1 P1 89.64(11) .
O2 Ru1 P1 90.26(10) .
P2' Ru1 P1 96.2(4) .
P3' Ru1 P1 77.1(4) .
P3 Ru1 P1 97.96(6) .
P2 Ru1 P1 83.36(6) .
P1' Ru1 P1 174.8(6) .
P4' Ru1 P1 10.9(4) .
O1 Ru1 P4 87.89(11) .
O2 Ru1 P4 87.94(11) .
P2' Ru1 P4 84.9(4) .
P3' Ru1 P4 105.1(4) .
P3 Ru1 P4 84.27(7) .
P2 Ru1 P4 97.78(8) .
P1' Ru1 P4 6.6(7) .
P4' Ru1 P4 166.8(4) .
P1 Ru1 P4 177.42(8) .
O1 Ru1 C13 29.85(15) .
O2 Ru1 C13 31.80(16) .
P2' Ru1 C13 127.9(5) .
P3' Ru1 C13 130.8(4) .
P3 Ru1 C13 135.40(14) .
P2 Ru1 C13 129.92(14) .
P1' Ru1 C13 90.1(7) .
P4' Ru1 C13 80.1(4) .
P1 Ru1 C13 90.56(12) .
P4 Ru1 C13 86.94(13) .
C13 O1 Ru1 93.2(3) .
C13 O2 Ru1 90.4(3) .
H4WA O4 H4WB 110.4 .
H4WA O4 H4WC 95.8 .
H4WB O4 H4WC 101.2 .
H5WA O5 H5WB 97.2 .
H5WA O5 H5WC 103.8 .
H5WB O5 H5WC 94.9 .
H6WA O6 H6WB 96.1 .
H6WA O6 H6WC 112.7 .
H6WB O6 H6WC 77.7 .
C1 P1 C2 100.9(3) .
C1 P1 C3 102.9(3) .
C2 P1 C3 103.6(4) .
C1 P1 Ru1 115.1(2) .
C2 P1 Ru1 122.4(2) .
C3 P1 Ru1 109.8(2) .
C6 P2 C5 100.8(5) .
C6 P2 C4 100.4(3) .
C5 P2 C4 103.2(5) .
C6 P2 Ru1 128.1(2) .
C5 P2 Ru1 111.4(4) .
C4 P2 Ru1 109.9(2) .
C7 P3 C8 101.0(4) .
C7 P3 C9 101.1(3) .
C8 P3 C9 101.5(4) .
C7 P3 Ru1 126.2(2) .
C8 P3 Ru1 113.6(3) .
C9 P3 Ru1 110.34(19) .
C12 P4 C11 100.2(4) .
C12 P4 C10 104.9(3) .
C11 P4 C10 103.9(4) .
C12 P4 Ru1 121.4(2) .
C11 P4 Ru1 116.8(5) .
C10 P4 Ru1 107.7(3) .
C4 C3 P1 109.3(4) .
C4 C3 H3A 109.8 .
P1 C3 H3A 109.8 .
C4 C3 H3B 109.8 .
P1 C3 H3B 109.8 .
H3A C3 H3B 108.3 .
C3 C4 P2 110.2(5) .
C3 C4 H4A 109.6 .
P2 C4 H4A 109.6 .
C3 C4 H4B 109.6 .
P2 C4 H4B 109.6 .
H4A C4 H4B 108.1 .
C10 C9 P3 109.0(4) .
C10 C9 H9A 109.9 .
P3 C9 H9A 109.9 .
C10 C9 H9B 109.9 .
P3 C9 H9B 109.9 .
H9A C9 H9B 108.3 .
C9 C10 P4 109.1(5) .
C9 C10 H10A 109.9 .
P4 C10 H10A 109.9 .
C9 C10 H10B 109.9 .
P4 C10 H10B 109.9 .
H10A C10 H10B 108.3 .
O3 C13 O1 124.4(5) .
O3 C13 O2 120.9(5) .
O1 C13 O2 114.7(4) .
O3 C13 Ru1 178.2(4) .
O1 C13 Ru1 56.9(2) .
O2 C13 Ru1 57.8(2) .
C16 C14 C15 120.3(7) 3_556
C16 C14 D14 119.8 3_556
C15 C14 D14 119.8 .
C16 C15 C14 119.8(7) .
C16 C15 D15 120.1 .
C14 C15 D15 120.1 .
C14 C16 C15 119.9(6) 3_556
C14 C16 D16 120.1 3_556
C15 C16 D16 120.1 .
C2' P1' C1' 101(2) .
C2' P1' C3' 104(2) .
C1' P1' C3' 103(2) .
C2' P1' Ru1 126(3) .
C1' P1' Ru1 116(4) .
C3' P1' Ru1 104.5(14) .
C6' P2' C4' 104.1(15) .
C6' P2' C5' 100(2) .
C4' P2' C5' 106(2) .
C6' P2' Ru1 125.7(16) .
C4' P2' Ru1 107.3(12) .
C5' P2' Ru1 112(3) .
C7' P3' C8' 102(2) .
C7' P3' C9' 101.9(15) .
C8' P3' C9' 103(2) .
C7' P3' Ru1 122.3(18) .
C8' P3' Ru1 113(3) .
C9' P3' Ru1 112.6(11) .
C11' P4' C12' 102.3(17) .
C11' P4' C10' 106.6(17) .
C12' P4' C10' 104.1(18) .
C11' P4' Ru1 120.7(19) .
C12' P4' Ru1 110.7(18) .
C10' P4' Ru1 110.9(13) .
P1' C1' H1D 109.5 .
P1' C1' H1E 109.5 .
H1D C1' H1E 109.5 .
P1' C1' H1F 109.5 .
H1D C1' H1F 109.5 .
H1E C1' H1F 109.5 .
P1' C2' H2D 109.5 .
P1' C2' H2E 109.5 .
H2D C2' H2E 109.5 .
P1' C2' H2F 109.5 .
H2D C2' H2F 109.5 .
H2E C2' H2F 109.5 .
C4' C3' P1' 109(2) .
C4' C3' H3C 109.9 .
P1' C3' H3C 109.9 .
C4' C3' H3D 109.9 .
P1' C3' H3D 109.9 .
H3C C3' H3D 108.3 .
C3' C4' P2' 113(2) .
C3' C4' H4C 109.0 .
P2' C4' H4C 109.0 .
C3' C4' H4D 109.0 .
P2' C4' H4D 109.0 .
H4C C4' H4D 107.8 .
P2' C5' H5D 109.5 .
P2' C5' H5E 109.5 .
H5D C5' H5E 109.5 .
P2' C5' H5F 109.5 .
H5D C5' H5F 109.5 .
H5E C5' H5F 109.5 .
P2' C6' H6D 109.5 .
P2' C6' H6E 109.5 .
H6D C6' H6E 109.5 .
P2' C6' H6F 109.5 .
H6D C6' H6F 109.5 .
H6E C6' H6F 109.5 .
P3' C7' H7D 109.5 .
P3' C7' H7E 109.5 .
H7D C7' H7E 109.5 .
P3' C7' H7F 109.5 .
H7D C7' H7F 109.5 .
H7E C7' H7F 109.5 .
P3' C8' H8D 109.5 .
P3' C8' H8E 109.5 .
H8D C8' H8E 109.5 .
P3' C8' H8F 109.5 .
H8D C8' H8F 109.5 .
H8E C8' H8F 109.5 .
C10' C9' P3' 109(2) .
C10' C9' H9C 109.9 .
P3' C9' H9C 109.9 .
C10' C9' H9D 109.9 .
P3' C9' H9D 109.9 .
H9C C9' H9D 108.3 .
C9' C10' P4' 108.4(19) .
C9' C10' H10C 110.0 .
P4' C10' H10C 110.0 .
C9' C10' H10D 110.0 .
P4' C10' H10D 110.0 .
H10C C10' H10D 108.4 .
P4' C11' H11D 109.5 .
P4' C11' H11E 109.5 .
H11D C11' H11E 109.5 .
P4' C11' H11F 109.5 .
H11D C11' H11F 109.5 .
H11E C11' H11F 109.5 .
P4' C12' H12D 109.5 .
P4' C12' H12E 109.5 .
H12D C12' H12E 109.5 .
P4' C12' H12F 109.5 .
H12D C12' H12F 109.5 .
H12E C12' H12F 109.5 .

loop_
_geom_bond_atom_site_label_1
_geom_bond_atom_site_label_2
_geom_bond_distance
_geom_bond_site_symmetry_2
Ru1 O1 2.147(3) .
Ru1 O2 2.165(3) .
Ru1 P2' 2.206(8) .
Ru1 P3' 2.238(8) .
Ru1 P3 2.2475(14) .
Ru1 P2 2.2631(15) .
Ru1 P1' 2.333(10) .
Ru1 P4' 2.336(9) .
Ru1 P1 2.3378(16) .
Ru1 P4 2.3384(16) .
Ru1 C13 2.558(5) .
O1 C13 1.275(7) .
O2 C13 1.348(6) .
O3 C13 1.252(6) .
O4 H4WA 0.8396 .
O4 H4WB 0.8410 .
O4 H4WC 0.8396 .
O5 H5WA 0.8404 .
O5 H5WB 0.8390 .
O5 H5WC 0.8406 .
O6 H6WA 0.8408 .
O6 H6WB 0.8397 .
O6 H6WC 0.8395 .
P1 C1 1.808(6) .
P1 C2 1.816(6) .
P1 C3 1.838(7) .
P2 C6 1.827(6) .
P2 C5 1.828(7) .
P2 C4 1.846(6) .
P3 C7 1.817(6) .
P3 C8 1.827(7) .
P3 C9 1.846(6) .
P4 C12 1.825(6) .
P4 C11 1.826(6) .
P4 C10 1.835(7) .
C1 H1A 0.9800 .
C1 H1B 0.9800 .
C1 H1C 0.9800 .
C2 H2A 0.9800 .
C2 H2B 0.9800 .
C2 H2C 0.9800 .
C3 C4 1.508(9) .
C3 H3A 0.9900 .
C3 H3B 0.9900 .
C4 H4A 0.9900 .
C4 H4B 0.9900 .
C5 H5A 0.9800 .
C5 H5B 0.9800 .
C5 H5C 0.9800 .
C6 H6A 0.9800 .
C6 H6B 0.9800 .
C6 H6C 0.9800 .
C7 H7A 0.9800 .
C7 H7B 0.9800 .
C7 H7C 0.9800 .
C8 H8A 0.9800 .
C8 H8B 0.9800 .
C8 H8C 0.9800 .
C9 C10 1.529(12) .
C9 H9A 0.9900 .
C9 H9B 0.9900 .
C10 H10A 0.9900 .
C10 H10B 0.9900 .
C11 H11A 0.9800 .
C11 H11B 0.9800 .
C11 H11C 0.9800 .
C12 H12A 0.9800 .
C12 H12B 0.9800 .
C12 H12C 0.9800 .
C14 C16 1.366(10) 3_556
C14 C15 1.387(9) .
C14 D14 0.9500 .
C15 C16 1.379(10) .
C15 D15 0.9500 .
C16 C14 1.366(10) 3_556
C16 D16 0.9500 .
P1' C2' 1.81(2) .
P1' C1' 1.81(2) .
P1' C3' 1.84(2) .
P2' C6' 1.814(19) .
P2' C4' 1.816(19) .
P2' C5' 1.826(19) .
P3' C7' 1.815(19) .
P3' C8' 1.819(19) .
P3' C9' 1.834(19) .
P4' C11' 1.807(19) .
P4' C12' 1.818(19) .
P4' C10' 1.84(2) .
C1' H1D 0.9800 .
C1' H1E 0.9800 .
C1' H1F 0.9800 .
C2' H2D 0.9800 .
C2' H2E 0.9800 .
C2' H2F 0.9800 .
C3' C4' 1.50(2) .
C3' H3C 0.9900 .
C3' H3D 0.9900 .
C4' H4C 0.9900 .
C4' H4D 0.9900 .
C5' H5D 0.9800 .
C5' H5E 0.9800 .
C5' H5F 0.9800 .
C6' H6D 0.9800 .
C6' H6E 0.9800 .
C6' H6F 0.9800 .
C7' H7D 0.9800 .
C7' H7E 0.9800 .
C7' H7F 0.9800 .
C8' H8D 0.9800 .
C8' H8E 0.9800 .
C8' H8F 0.9800 .
C9' C10' 1.54(2) .
C9' H9C 0.9900 .
C9' H9D 0.9900 .
C10' H10C 0.9900 .
C10' H10D 0.9900 .
C11' H11D 0.9800 .
C11' H11E 0.9800 .
C11' H11F 0.9800 .
C12' H12D 0.9800 .
C12' H12E 0.9800 .
C12' H12F 0.9800 .

loop_
_geom_hbond_atom_site_label_D
_geom_hbond_atom_site_label_H
_geom_hbond_atom_site_label_A
_geom_hbond_distance_DH
_geom_hbond_distance_HA
_geom_hbond_distance_DA
_geom_hbond_angle_DHA
_geom_hbond_site_symmetry_A
O4 H4WA O2 0.84 1.98 2.815(5) 179.7 .
O4 H4WB O5 0.84 1.97 2.806(7) 179.6 3_655
O4 H4WC O6 0.84 2.04 2.876(7) 179.7 3_655
O5 H5WA O2 0.84 1.96 2.800(5) 179.6 .
O5 H5WB O6 0.84 1.98 2.821(7) 179.5 3_655
O5 H5WC O4 0.84 1.97 2.806(7) 179.6 3_655
O6 H6WA O3 0.84 1.81 2.648(6) 179.1 .
O6 H6WB O4 0.84 2.04 2.876(7) 179.7 3_655
O6 H6WC O5 0.84 1.98 2.821(7) 179.5 3_655

loop_
_geom_torsion_atom_site_label_1
_geom_torsion_atom_site_label_2
_geom_torsion_atom_site_label_3
_geom_torsion_atom_site_label_4
_geom_torsion
_geom_torsion_site_symmetry_1
_geom_torsion_site_symmetry_4
O2 Ru1 O1 C13 -1.3(3) . .
P2' Ru1 O1 C13 172.0(5) . .
P3' Ru1 O1 C13 -38.8(10) . .
P3 Ru1 O1 C13 27.1(6) . .
P2 Ru1 O1 C13 -174.9(3) . .
P1' Ru1 O1 C13 84.1(7) . .
P4' Ru1 O1 C13 -84.0(5) . .
P1 Ru1 O1 C13 -91.8(3) . .
P4 Ru1 O1 C13 87.5(3) . .
O1 Ru1 O2 C13 1.2(3) . .
P2' Ru1 O2 C13 -17.7(12) . .
P3' Ru1 O2 C13 167.5(4) . .
P3 Ru1 O2 C13 -171.1(2) . .
P2 Ru1 O2 C13 20.6(5) . .
P1' Ru1 O2 C13 -94.1(7) . .
P4' Ru1 O2 C13 87.5(5) . .
P1 Ru1 O2 C13 90.6(3) . .
P4 Ru1 O2 C13 -87.5(3) . .
O1 Ru1 P1 C1 22.3(3) . .
O2 Ru1 P1 C1 -39.4(3) . .
P2' Ru1 P1 C1 120.7(5) . .
P3' Ru1 P1 C1 -139.5(4) . .
P3 Ru1 P1 C1 -143.6(3) . .
P2 Ru1 P1 C1 122.6(3) . .
P4' Ru1 P1 C1 -23(3) . .
C13 Ru1 P1 C1 -7.6(3) . .
O1 Ru1 P1 C2 145.2(3) . .
O2 Ru1 P1 C2 83.6(3) . .
P2' Ru1 P1 C2 -116.3(6) . .
P3' Ru1 P1 C2 -16.5(5) . .
P3 Ru1 P1 C2 -20.7(3) . .
P2 Ru1 P1 C2 -114.5(3) . .
P4' Ru1 P1 C2 100(3) . .
C13 Ru1 P1 C2 115.4(3) . .
O1 Ru1 P1 C3 -93.2(3) . .
O2 Ru1 P1 C3 -154.8(3) . .
P2' Ru1 P1 C3 5.3(6) . .
P3' Ru1 P1 C3 105.0(5) . .
P3 Ru1 P1 C3 100.9(3) . .
P2 Ru1 P1 C3 7.1(3) . .
P4' Ru1 P1 C3 -138(3) . .
C13 Ru1 P1 C3 -123.0(3) . .
O1 Ru1 P2 C6 -134.9(3) . .
O2 Ru1 P2 C6 -152.1(4) . .
P2' Ru1 P2 C6 -52(2) . .
P3' Ru1 P2 C6 60.6(4) . .
P3 Ru1 P2 C6 39.2(3) . .
P1' Ru1 P2 C6 -39.4(8) . .
P4' Ru1 P2 C6 142.9(5) . .
P1 Ru1 P2 C6 136.7(3) . .
P4 Ru1 P2 C6 -45.6(3) . .
C13 Ru1 P2 C6 -138.1(3) . .
O1 Ru1 P2 C5 -10.6(5) . .
O2 Ru1 P2 C5 -27.8(6) . .
P2' Ru1 P2 C5 73(2) . .
P3' Ru1 P2 C5 -175.2(6) . .
P3 Ru1 P2 C5 163.5(5) . .
P1' Ru1 P2 C5 84.9(9) . .
P4' Ru1 P2 C5 -92.8(7) . .
P1 Ru1 P2 C5 -99.0(5) . .
P4 Ru1 P2 C5 78.7(5) . .
C13 Ru1 P2 C5 -13.9(6) . .
O1 Ru1 P2 C4 103.2(3) . .
O2 Ru1 P2 C4 85.9(4) . .
P2' Ru1 P2 C4 -174(2) . .
P3' Ru1 P2 C4 -61.4(4) . .
P3 Ru1 P2 C4 -82.8(2) . .
P1' Ru1 P2 C4 -161.4(7) . .
P4' Ru1 P2 C4 20.9(5) . .
P1 Ru1 P2 C4 14.7(2) . .
P4 Ru1 P2 C4 -167.6(2) . .
C13 Ru1 P2 C4 99.9(3) . .
O1 Ru1 P3 C7 -167.0(5) . .
O2 Ru1 P3 C7 -141.5(3) . .
P2' Ru1 P3 C7 47.8(5) . .
P3' Ru1 P3 C7 -60.4(10) . .
P2 Ru1 P3 C7 34.7(3) . .
P1' Ru1 P3 C7 134.2(8) . .
P4' Ru1 P3 C7 -58.8(5) . .
P1 Ru1 P3 C7 -49.2(3) . .
P4 Ru1 P3 C7 132.1(3) . .
C13 Ru1 P3 C7 -148.2(3) . .
O1 Ru1 P3 C8 -41.8(6) . .
O2 Ru1 P3 C8 -16.3(5) . .
P2' Ru1 P3 C8 172.9(6) . .
P3' Ru1 P3 C8 64.8(10) . .
P2 Ru1 P3 C8 159.9(5) . .
P1' Ru1 P3 C8 -100.6(8) . .
P4' Ru1 P3 C8 66.4(6) . .
P1 Ru1 P3 C8 76.0(5) . .
P4 Ru1 P3 C8 -102.7(5) . .
C13 Ru1 P3 C8 -23.0(5) . .
O1 Ru1 P3 C9 71.3(4) . .
O2 Ru1 P3 C9 96.8(2) . .
P2' Ru1 P3 C9 -73.9(4) . .
P3' Ru1 P3 C9 177.9(10) . .
P2 Ru1 P3 C9 -87.0(2) . .
P1' Ru1 P3 C9 12.5(7) . .
P4' Ru1 P3 C9 179.5(5) . .
P1 Ru1 P3 C9 -170.9(2) . .
P4 Ru1 P3 C9 10.4(2) . .
C13 Ru1 P3 C9 90.1(3) . .
O1 Ru1 P4 C12 86.1(3) . .
O2 Ru1 P4 C12 147.8(3) . .
P2' Ru1 P4 C12 -12.5(6) . .
P3' Ru1 P4 C12 -112.5(5) . .
P3 Ru1 P4 C12 -107.8(3) . .
P2 Ru1 P4 C12 -13.9(3) . .
P1' Ru1 P4 C12 -126(7) . .
P4' Ru1 P4 C12 126(2) . .
C13 Ru1 P4 C12 116.0(3) . .
O1 Ru1 P4 C11 -36.7(4) . .
O2 Ru1 P4 C11 25.0(4) . .
P2' Ru1 P4 C11 -135.4(6) . .
P3' Ru1 P4 C11 124.7(5) . .
P3 Ru1 P4 C11 129.4(4) . .
P2 Ru1 P4 C11 -136.7(4) . .
P1' Ru1 P4 C11 112(7) . .
P4' Ru1 P4 C11 3(2) . .
C13 Ru1 P4 C11 -6.8(4) . .
O1 Ru1 P4 C10 -153.1(4) . .
O2 Ru1 P4 C10 -91.4(4) . .
P2' Ru1 P4 C10 108.2(6) . .
P3' Ru1 P4 C10 8.3(5) . .
P3 Ru1 P4 C10 13.0(4) . .
P2 Ru1 P4 C10 106.9(4) . .
P1' Ru1 P4 C10 -5(7) . .
P4' Ru1 P4 C10 -113(2) . .
C13 Ru1 P4 C10 -123.2(4) . .
C1 P1 C3 C4 -155.7(5) . .
C2 P1 C3 C4 99.6(6) . .
Ru1 P1 C3 C4 -32.7(6) . .
P1 C3 C4 P2 45.3(6) . .
C6 P2 C4 C3 -177.0(5) . .
C5 P2 C4 C3 79.2(6) . .
Ru1 P2 C4 C3 -39.7(5) . .
C7 P3 C9 C10 -172.9(5) . .
C8 P3 C9 C10 83.3(6) . .
Ru1 P3 C9 C10 -37.3(5) . .
P3 C9 C10 P4 48.2(6) . .
C12 P4 C10 C9 91.5(5) . .
C11 P4 C10 C9 -163.8(6) . .
Ru1 P4 C10 C9 -39.2(6) . .
Ru1 O1 C13 O3 -178.5(5) . .
Ru1 O1 C13 O2 2.0(4) . .
Ru1 O2 C13 O3 178.5(5) . .
Ru1 O2 C13 O1 -2.0(4) . .
O2 Ru1 C13 O1 177.9(5) . .
P2' Ru1 C13 O1 -10.0(6) . .
P3' Ru1 C13 O1 161.6(5) . .
P3 Ru1 C13 O1 -169.7(2) . .
P2 Ru1 C13 O1 6.5(4) . .
P1' Ru1 C13 O1 -96.9(7) . .
P4' Ru1 C13 O1 91.2(6) . .
P1 Ru1 C13 O1 88.3(3) . .
P4 Ru1 C13 O1 -91.1(3) . .
O1 Ru1 C13 O2 -177.9(5) . .
P2' Ru1 C13 O2 172.1(5) . .
P3' Ru1 C13 O2 -16.3(6) . .
P3 Ru1 C13 O2 12.4(3) . .
P2 Ru1 C13 O2 -171.4(2) . .
P1' Ru1 C13 O2 85.2(7) . .
P4' Ru1 C13 O2 -86.7(5) . .
P1 Ru1 C13 O2 -89.6(2) . .
P4 Ru1 C13 O2 91.0(3) . .
C16 C14 C15 C16 1.2(10) 3_556 .
C14 C15 C16 C14 -1.2(10) . 3_556
O1 Ru1 P1' C2' -156(3) . .
O2 Ru1 P1' C2' -94(3) . .
P2' Ru1 P1' C2' 106(3) . .
P3' Ru1 P1' C2' 5(3) . .
P3 Ru1 P1' C2' 11(3) . .
P2 Ru1 P1' C2' 103(3) . .
P4' Ru1 P1' C2' -87(5) . .
P4 Ru1 P1' C2' 173(8) . .
C13 Ru1 P1' C2' -126(3) . .
O1 Ru1 P1' C1' -28(3) . .
O2 Ru1 P1' C1' 34(3) . .
P2' Ru1 P1' C1' -126(3) . .
P3' Ru1 P1' C1' 133(3) . .
P3 Ru1 P1' C1' 139(3) . .
P2 Ru1 P1' C1' -129(3) . .
P4' Ru1 P1' C1' 41(5) . .
P4 Ru1 P1' C1' -60(7) . .
C13 Ru1 P1' C1' 2(3) . .
O1 Ru1 P1' C3' 84(2) . .
O2 Ru1 P1' C3' 146(2) . .
P2' Ru1 P1' C3' -14(2) . .
P3' Ru1 P1' C3' -115(2) . .
P3 Ru1 P1' C3' -109(2) . .
P2 Ru1 P1' C3' -17(2) . .
P4' Ru1 P1' C3' 153(3) . .
P4 Ru1 P1' C3' 53(7) . .
C13 Ru1 P1' C3' 114(2) . .
O1 Ru1 P2' C6' 136.5(18) . .
O2 Ru1 P2' C6' 153.3(17) . .
P3' Ru1 P2' C6' -32.0(19) . .
P3 Ru1 P2' C6' -52.6(18) . .
P2 Ru1 P2' C6' 38(2) . .
P1' Ru1 P2' C6' -130.3(19) . .
P4' Ru1 P2' C6' 52.6(19) . .
P1 Ru1 P2' C6' 46.0(18) . .
P4 Ru1 P2' C6' -136.4(18) . .
C13 Ru1 P2' C6' 141.5(17) . .
O1 Ru1 P2' C4' -101.0(15) . .
O2 Ru1 P2' C4' -84.2(19) . .
P3' Ru1 P2' C4' 90.5(15) . .
P3 Ru1 P2' C4' 69.9(15) . .
P2 Ru1 P2' C4' 160(3) . .
P1' Ru1 P2' C4' -7.8(16) . .
P4' Ru1 P2' C4' 175.2(15) . .
P1 Ru1 P2' C4' 168.5(15) . .
P4 Ru1 P2' C4' -13.9(15) . .
C13 Ru1 P2' C4' -95.9(15) . .
O1 Ru1 P2' C5' 15(3) . .
O2 Ru1 P2' C5' 32(3) . .
P3' Ru1 P2' C5' -154(3) . .
P3 Ru1 P2' C5' -174(3) . .
P2 Ru1 P2' C5' -84(3) . .
P1' Ru1 P2' C5' 108(3) . .
P4' Ru1 P2' C5' -69(3) . .
P1 Ru1 P2' C5' -76(3) . .
P4 Ru1 P2' C5' 102(3) . .
C13 Ru1 P2' C5' 20(3) . .
O1 Ru1 P3' C7' 178.7(18) . .
O2 Ru1 P3' C7' 145.7(18) . .
P2' Ru1 P3' C7' -32.4(19) . .
P3 Ru1 P3' C7' 42.3(19) . .
P2 Ru1 P3' C7' -44.6(19) . .
P1' Ru1 P3' C7' 57(2) . .
P4' Ru1 P3' C7' -136.1(19) . .
P1 Ru1 P3' C7' -126.3(19) . .
P4 Ru1 P3' C7' 55.2(19) . .
C13 Ru1 P3' C7' 154.4(18) . .
O1 Ru1 P3' C8' 57(3) . .
O2 Ru1 P3' C8' 24(3) . .
P2' Ru1 P3' C8' -154(3) . .
P3 Ru1 P3' C8' -80(3) . .
P2 Ru1 P3' C8' -167(3) . .
P1' Ru1 P3' C8' -65(3) . .
P4' Ru1 P3' C8' 102(3) . .
P1 Ru1 P3' C8' 112(3) . .
P4 Ru1 P3' C8' -67(3) . .
C13 Ru1 P3' C8' 32(3) . .
O1 Ru1 P3' C9' -59.5(18) . .
O2 Ru1 P3' C9' -92.4(15) . .
P2' Ru1 P3' C9' 89.5(15) . .
P3 Ru1 P3' C9' 164.1(19) . .
P2 Ru1 P3' C9' 77.2(15) . .
P1' Ru1 P3' C9' 178.5(16) . .
P4' Ru1 P3' C9' -14.3(15) . .
P1 Ru1 P3' C9' -4.5(14) . .
P4 Ru1 P3' C9' 177.0(14) . .
C13 Ru1 P3' C9' -83.8(15) . .
O1 Ru1 P4' C11' 30.1(18) . .
O2 Ru1 P4' C11' -32.3(18) . .
P2' Ru1 P4' C11' 126.8(19) . .
P3' Ru1 P4' C11' -134.0(19) . .
P3 Ru1 P4' C11' -134.6(18) . .
P2 Ru1 P4' C11' 130.1(18) . .
P1' Ru1 P4' C11' -40(4) . .
P1 Ru1 P4' C11' 165(4) . .
P4 Ru1 P4' C11' -10(3) . .
C13 Ru1 P4' C11' 0.0(18) . .
O1 Ru1 P4' C12' -89.2(16) . .
O2 Ru1 P4' C12' -151.6(17) . .
P2' Ru1 P4' C12' 7.5(17) . .
P3' Ru1 P4' C12' 106.7(17) . .
P3 Ru1 P4' C12' 106.1(16) . .
P2 Ru1 P4' C12' 10.8(16) . .
P1' Ru1 P4' C12' -159(4) . .
P1 Ru1 P4' C12' 45(3) . .
P4 Ru1 P4' C12' -129(2) . .
C13 Ru1 P4' C12' -119.3(16) . .
O1 Ru1 P4' C10' 155.8(18) . .
O2 Ru1 P4' C10' 93.3(18) . .
P2' Ru1 P4' C10' -107.6(19) . .
P3' Ru1 P4' C10' -8.3(18) . .
P3 Ru1 P4' C10' -8.9(18) . .
P2 Ru1 P4' C10' -104.2(18) . .
P1' Ru1 P4' C10' 86(4) . .
P1 Ru1 P4' C10' -70(3) . .
P4 Ru1 P4' C10' 116(2) . .
C13 Ru1 P4' C10' 125.6(18) . .
C2' P1' C3' C4' -96(5) . .
C1' P1' C3' C4' 159(5) . .
Ru1 P1' C3' C4' 38(4) . .
P1' C3' C4' P2' -48(4) . .
C6' P2' C4' C3' 170(3) . .
C5' P2' C4' C3' -84(4) . .
Ru1 P2' C4' C3' 35(3) . .
C7' P3' C9' C10' 172(3) . .
C8' P3' C9' C10' -83(4) . .
Ru1 P3' C9' C10' 39(3) . .
P3' C9' C10' P4' -44(4) . .
C11' P4' C10' C9' 167(3) . .
C12' P4' C10' C9' -86(3) . .
Ru1 P4' C10' C9' 33(3) . .
